data_4309123
loop_
_publ_author_name
'Chi-Chung Kwok'
'Hugo M. Y. Ngai'
'Siu-Chung Chan'
'Iona H. T. Sham'
'Chi-Ming Che'
'Nianyong Zhu'

_publ_section_title
;
[(O^N^N)PtX] Complexes as a New Class of Light-Emitting Materials for
Electrophosphorescent Devices
;
_journal_name_full 'Inorganic Chemistry'
_journal_page_first 4442
_journal_page_last 4444
_journal_paper_doi 10.1021/ic050365q
_journal_volume 44
_journal_year 2005
_chemical_formula_sum 'C24.5 H28 Cl2 N2 O Pt'
_chemical_formula_weight 632.480
_space_group_crystal_system monoclinic
_space_group_IT_number 14
_space_group_name_Hall '-P 2yn'
_space_group_name_H-M_alt 'P 1 21/n 1'
_audit_creation_date 05-01-20
_audit_creation_method 'Created with Diamond v2.0'
_audit_update_record 05-01-20
_cell_angle_alpha 90.000
_cell_angle_beta 98.17(3)
_cell_angle_gamma 90.000
_cell_formula_units_Z 4
_cell_length_a 14.577(3)
_cell_length_b 6.9710(14)
_cell_length_c 23.493(5)
_cell_volume 2363.0(9)
_refine_ls_R_factor_all 0.044
_cod_data_source_file ic050365qsi20050310_050003.cif
_cod_data_source_block mar691
_cod_depositor_comments
;
 Updating space group information.

 Antanas Vaitkus,
 2018-07-15
;
_cod_original_cell_volume 2363.0(8)
_cod_original_formula_sum 'C24.50 H28 Cl2 N2 O Pt'
_cod_database_code 4309123

loop_
_space_group_symop_id
_space_group_symop_operation_xyz
1 x,y,z
2 -x+1/2,y+1/2,-z+1/2
3 -x,-y,-z
4 x+1/2,-y+1/2,z+1/2

loop_
_atom_site_aniso_label
_atom_site_aniso_U_11
_atom_site_aniso_U_22
_atom_site_aniso_U_33
_atom_site_aniso_U_12
_atom_site_aniso_U_13
_atom_site_aniso_U_23
Pt1 0.03666(16) 0.03917(19) 0.03973(19) -0.00041(8) 0.00848(10) 0.0002(1)
Cl1 0.0524(10) 0.0810(13) 0.0419(12) -0.0035(8) 0.0128(8) 0.0036(8)
O1 0.049(3) 0.067(3) 0.036(3) -0.004(2) 0.011(2) 0.000(2)
Cl2 0.0823(18) 0.191(4) 0.128(4) 0.015(2) -0.0067(18) -0.031(3)
N1 0.037(3) 0.034(3) 0.051(4) -0.0026(18) 0.012(2) -0.003(2)
N2 0.048(3) 0.044(3) 0.030(4) 0.000(2) 0.002(2) 0.002(2)
C1 0.034(3) 0.039(4) 0.050(5) 0.000(2) 0.007(3) -0.006(3)
C2 0.045(4) 0.057(5) 0.062(6) -0.005(3) 0.016(4) -0.009(3)
C3 0.036(3) 0.063(4) 0.054(6) -0.001(3) 0.001(3) -0.005(3)
C4 0.044(4) 0.061(4) 0.051(6) 0.000(3) -0.005(3) -0.001(3)
C5 0.039(3) 0.056(4) 0.042(5) 0.002(2) 0.002(3) -0.002(3)
C6 0.033(3) 0.039(3) 0.045(5) -0.003(2) 0.004(3) -0.001(3)
C7 0.033(3) 0.034(3) 0.042(4) 0.000(2) 0.005(3) -0.003(2)
C8 0.037(3) 0.050(4) 0.046(5) 0.001(2) 0.003(3) 0.003(3)
C9 0.044(3) 0.047(4) 0.034(4) -0.002(2) 0.007(3) 0.000(3)
C10 0.033(3) 0.056(4) 0.042(5) -0.004(2) 0.004(3) -0.001(3)
C11 0.036(3) 0.037(3) 0.038(4) 0.000(2) 0.003(3) -0.003(2)
C12 0.039(3) 0.037(3) 0.045(5) 0.002(2) 0.011(3) 0.006(3)
C13 0.044(4) 0.056(4) 0.040(5) -0.006(3) 0.001(3) 0.007(3)
C14 0.037(3) 0.059(4) 0.050(5) -0.001(3) 0.000(3) 0.005(3)
C15 0.046(4) 0.076(5) 0.041(5) 0.000(3) 0.002(3) 0.009(4)
C16 0.046(4) 0.064(4) 0.038(5) -0.004(3) 0.002(3) 0.002(3)
C17 0.039(3) 0.070(5) 0.040(5) -0.005(3) 0.010(3) 0.001(3)
C18 0.055(4) 0.085(5) 0.054(6) 0.019(3) 0.021(4) 0.003(4)
C19 0.068(5) 0.085(6) 0.058(6) -0.026(4) 0.017(4) 0.004(5)
C20 0.057(4) 0.077(6) 0.043(5) 0.005(3) 0.008(4) 0.003(4)
C21 0.031(3) 0.095(6) 0.059(6) -0.001(3) -0.001(3) 0.005(4)
C22 0.065(5) 0.153(11) 0.132(12) -0.035(6) 0.014(6) -0.043(9)
C23 0.061(6) 0.215(15) 0.184(18) 0.060(8) 0.017(7) 0.091(14)
C24 0.044(5) 0.253(16) 0.062(8) -0.004(6) 0.009(5) 0.003(9)
C25 0.18(2) 0.062(11) 0.069(19) -0.016(14) 0.023(14) -0.007(10)

loop_
_atom_site_label
_atom_site_type_symbol
_atom_site_fract_x
_atom_site_fract_y
_atom_site_fract_z
_atom_site_occupancy
_atom_site_symmetry_multiplicity
_atom_site_Wyckoff_symbol
_atom_site_attached_hydrogens
_atom_site_calc_flag
_atom_site_thermal_displace_type
_atom_site_U_iso_or_equiv
Pt1 Pt 0.7953(0) 0.4654(0) 0.3417(0) 1.000 4 e ? d Uani 0.03823(12)
Cl1 Cl 0.7769(1) 0.4404(3) 0.4375(1) 1.000 4 e ? d Uani 0.0579(5)
O1 O 0.6597(3) 0.4359(7) 0.3235(2) 1.000 4 e ? d Uani 0.0503(12)
Cl2 Cl 0.5894(2) 0.4086(7) 0.0016(2) 1.000 4 e ? d Uani 0.1359(14)
N1 N 0.8185(4) 0.4754(6) 0.2607(3) 1.000 4 e ? d Uani 0.0398(13)
N2 N 0.9336(4) 0.4928(7) 0.3567(3) 1.000 4 e ? d Uani 0.0407(12)
C1 C 0.6147(4) 0.4599(8) 0.2709(4) 1.000 4 e ? d Uani 0.0411(16)
C2 C 0.5171(5) 0.4657(10) 0.2699(4) 1.000 4 e ? d Uani 0.054(2)
H2 H 0.4926 0.4517 0.3041 1.000 4 e ? calc Uiso 0.06500
C3 C 0.4575(5) 0.4917(10) 0.2189(4) 1.000 4 e ? d Uani 0.0515(18)
H3 H 0.3938 0.4946 0.2190 1.000 4 e ? calc Uiso 0.06200
C4 C 0.4940(5) 0.5135(10) 0.1677(4) 1.000 4 e ? d Uani 0.0531(19)
H4 H 0.4548 0.5348 0.1335 1.000 4 e ? calc Uiso 0.06400
C5 C 0.5879(5) 0.5037(10) 0.1679(4) 1.000 4 e ? d Uani 0.0459(16)
H5 H 0.6110 0.5158 0.1331 1.000 4 e ? calc Uiso 0.05500
C6 C 0.6527(4) 0.4752(8) 0.2200(3) 1.000 4 e ? d Uani 0.0391(15)
C7 C 0.7525(4) 0.4668(7) 0.2134(3) 1.000 4 e ? d Uani 0.0363(14)
C8 C 0.7816(4) 0.4522(8) 0.1596(4) 1.000 4 e ? d Uani 0.0449(16)
H8 H 0.7368 0.4397 0.1274 1.000 4 e ? calc Uiso 0.05400
C9 C 0.8734(4) 0.4554(8) 0.1518(3) 1.000 4 e ? d Uani 0.0416(15)
C10 C 0.9376(4) 0.4693(8) 0.2015(3) 1.000 4 e ? d Uani 0.0437(15)
H10 H 1.0006 0.4722 0.1986 1.000 4 e ? calc Uiso 0.05200
C11 C 0.9099(4) 0.4786(8) 0.2541(3) 1.000 4 e ? d Uani 0.0372(14)
C12 C 0.9741(4) 0.4981(8) 0.3088(3) 1.000 4 e ? d Uani 0.0398(15)
C13 C 1.0681(5) 0.5119(9) 0.3120(4) 1.000 4 e ? d Uani 0.0471(17)
H13 H 1.0944 0.5120 0.2782 1.000 4 e ? calc Uiso 0.05600
C14 C 1.1253(4) 0.5256(9) 0.3642(4) 1.000 4 e ? d Uani 0.0495(18)
C15 C 1.0808(5) 0.5221(10) 0.4126(4) 1.000 4 e ? d Uani 0.0550(19)
H15 H 1.1157 0.5300 0.4488 1.000 4 e ? calc Uiso 0.06600
C16 C 0.9869(5) 0.5072(10) 0.4077(4) 1.000 4 e ? d Uani 0.0500(17)
H16 H 0.9589 0.5070 0.4410 1.000 4 e ? calc Uiso 0.06000
C17 C 0.9074(5) 0.443(1) 0.0928(4) 1.000 4 e ? d Uani 0.0491(17)
C18 C 0.9624(5) 0.2570(11) 0.0908(4) 1.000 4 e ? d Uani 0.063(2)
H18A H 0.9237 0.1498 0.0970 1.000 4 e ? calc Uiso 0.09500
H18B H 1.0152 0.2595 0.1203 1.000 4 e ? calc Uiso 0.09500
H18C H 0.9829 0.2450 0.0539 1.000 4 e ? calc Uiso 0.09500
C19 C 0.9684(5) 0.6226(13) 0.0862(4) 1.000 4 e ? d Uani 0.070(2)
H19A H 0.9915 0.6170 0.0499 1.000 4 e ? calc Uiso 0.10400
H19B H 1.0195 0.6252 0.1168 1.000 4 e ? calc Uiso 0.10400
H19C H 0.9318 0.7365 0.0877 1.000 4 e ? calc Uiso 0.10400
C20 C 0.8288(5) 0.4428(12) 0.0437(4) 1.000 4 e ? d Uani 0.059(2)
H20A H 0.8533 0.4425 0.0079 1.000 4 e ? calc Uiso 0.08800
H20B H 0.7915 0.5553 0.0459 1.000 4 e ? calc Uiso 0.08800
H20C H 0.7914 0.3304 0.0461 1.000 4 e ? calc Uiso 0.08800
C21 C 1.2298(5) 0.5481(12) 0.3702(4) 1.000 4 e ? d Uani 0.062(2)
C22 C 1.2553(6) 0.7401(18) 0.4028(7) 1.000 4 e ? d Uani 0.117(5)
H22A H 1.2419 0.7296 0.4415 1.000 4 e ? calc Uiso 0.17500
H22B H 1.2196 0.8428 0.3836 1.000 4 e ? calc Uiso 0.17500
H22C H 1.3202 0.7659 0.4034 1.000 4 e ? calc Uiso 0.17500
C23 C 1.2762(7) 0.389(2) 0.4050(8) 1.000 4 e ? d Uani 0.153(7)
H23A H 1.2563 0.3878 0.4422 1.000 4 e ? calc Uiso 0.23000
H23B H 1.3421 0.4061 0.4092 1.000 4 e ? calc Uiso 0.23000
H23C H 1.2601 0.2690 0.3859 1.000 4 e ? calc Uiso 0.23000
C24 C 1.2650(6) 0.566(2) 0.3128(6) 1.000 4 e ? d Uani 0.119(5)
H24A H 1.3292 0.6016 0.3189 1.000 4 e ? calc Uiso 0.17900
H24B H 1.2299 0.6618 0.2899 1.000 4 e ? calc Uiso 0.17900
H24C H 1.2582 0.4447 0.2931 1.000 4 e ? calc Uiso 0.17900
C25 C 0.546(2) 0.594(3) 0.0022(11) 0.500 4 e ? d Uani 0.105(7)

loop_
_atom_type_symbol
_atom_type_oxidation_number
_atom_type_radius_bond
Pt ? 1.200
Cl ? 1.200
O ? 1.200
N ? 1.200
C ? 1.200
H ? 1.200
